data_7109970
loop_
_publ_author_name
'Yi-Ling Tsai'
'Yu-Shiou Fan'
'Chia-Jui Lee'
'Chan-Hui Huang'
'Utpal Das'
'Wenwei Lin'

_publ_section_title
;
 An efficient synthesis of trisubstituted oxazoles via chemoselective
 O-acylations and intramolecular Wittig reactions
;
_journal_name_full Chem.Commun.
_journal_page_first 10266
_journal_paper_doi 10.1039/c3cc45883k
_journal_volume 49
_journal_year 2013
_chemical_formula_moiety 'C19 H25 N1 O1'
_chemical_formula_sum 'C19 H25 N O'
_chemical_formula_weight 283.40
_chemical_name_systematic
;
 ?
;
_space_group_IT_number 7
_symmetry_cell_setting monoclinic
_symmetry_space_group_name_Hall 'P -2yac'
_symmetry_space_group_name_H-M 'P 1 n 1'
_atom_sites_solution_hydrogens geom
_atom_sites_solution_primary direct
_atom_sites_solution_secondary difmap
_audit_creation_method SHELXL-97
_cell_angle_alpha 90.00
_cell_angle_beta 97.530(10)
_cell_angle_gamma 90.00
_cell_formula_units_Z 2
_cell_length_a 6.0403(11)
_cell_length_b 7.9754(11)
_cell_length_c 17.197(2)
_cell_measurement_reflns_used 0
_cell_measurement_temperature 200(2)
_cell_measurement_theta_max 0
_cell_measurement_theta_min 0
_cell_volume 821.3(2)
_computing_molecular_graphics 'Ortep-3 for Windows (Farrugia, 1997)'
_computing_publication_material 'WinGX publication routines (Farrugia, 1999)'
_computing_structure_refinement 'SHELXL-97 (Sheldrick, 1997)'
_computing_structure_solution 'SHELXS-86 (Sheldrick, 1986)'
_diffrn_ambient_temperature 200(2)
_diffrn_measured_fraction_theta_full 0.988
_diffrn_measured_fraction_theta_max 0.988
_diffrn_radiation_monochromator graphite
_diffrn_radiation_source 'fine-focus sealed tube'
_diffrn_radiation_type MoK\a
_diffrn_radiation_wavelength 0.71073
_diffrn_reflns_av_R_equivalents 0.0365
_diffrn_reflns_av_sigmaI/netI 0.0500
_diffrn_reflns_limit_h_max 7
_diffrn_reflns_limit_h_min -6
_diffrn_reflns_limit_k_max 9
_diffrn_reflns_limit_k_min -7
_diffrn_reflns_limit_l_max 19
_diffrn_reflns_limit_l_min -20
_diffrn_reflns_number 5410
_diffrn_reflns_theta_full 24.99
_diffrn_reflns_theta_max 24.99
_diffrn_reflns_theta_min 2.39
_exptl_absorpt_coefficient_mu 0.070
_exptl_absorpt_correction_T_max 0.9958
_exptl_absorpt_correction_T_min 0.9855
_exptl_absorpt_correction_type multi-scan
_exptl_crystal_colour colorless
_exptl_crystal_density_diffrn 1.146
_exptl_crystal_density_method 'not measured'
_exptl_crystal_description prism
_exptl_crystal_F_000 308
_exptl_crystal_size_max 0.21
_exptl_crystal_size_mid 0.15
_exptl_crystal_size_min 0.06
_refine_diff_density_max 0.155
_refine_diff_density_min -0.222
_refine_diff_density_rms 0.054
_refine_ls_abs_structure_details 'Flack H D (1983), Acta Cryst. A39, 876-881'
_refine_ls_abs_structure_Flack -1(2)
_refine_ls_extinction_method none
_refine_ls_goodness_of_fit_ref 1.108
_refine_ls_hydrogen_treatment constr
_refine_ls_matrix_type full
_refine_ls_number_parameters 190
_refine_ls_number_reflns 2278
_refine_ls_number_restraints 2
_refine_ls_restrained_S_all 1.107
_refine_ls_R_factor_all 0.0503
_refine_ls_R_factor_gt 0.0391
_refine_ls_shift/su_max 0.000
_refine_ls_shift/su_mean 0.000
_refine_ls_structure_factor_coef Fsqd
_refine_ls_weighting_details 'calc w=1/[\s^2^(Fo^2^)+(0.0612P)^2^+0.0000P] where P=(Fo^2^+2Fc^2^)/3'
_refine_ls_weighting_scheme calc
_refine_ls_wR_factor_gt 0.0945
_refine_ls_wR_factor_ref 0.1152
_reflns_number_gt 1962
_reflns_number_total 2278
_reflns_threshold_expression >2sigma(I)
_cod_data_source_file c3cc45883k.txt
_cod_data_source_block 15018
_cod_original_sg_symbol_H-M 'P 21/n'
_cod_database_code 7109970

loop_
_symmetry_equiv_pos_as_xyz
'x, y, z'
'x+1/2, -y, z+1/2'

loop_
_atom_site_label
_atom_site_type_symbol
_atom_site_fract_x
_atom_site_fract_y
_atom_site_fract_z
_atom_site_U_iso_or_equiv
_atom_site_adp_type
_atom_site_occupancy
_atom_site_symmetry_multiplicity
_atom_site_calc_flag
_atom_site_refinement_flags
C1 C 0.7245(5) 0.8834(3) -0.00521(14) 0.0291(7) Uani 1 1 d .
C2 C 0.5614(5) 0.8302(3) -0.07321(15) 0.0287(7) Uani 1 1 d .
H2 H 0.6285 0.8554 -0.1221 0.034 Uiso 1 1 calc R
C3 C 0.3411(5) 0.9253(3) -0.07785(16) 0.0328(7) Uani 1 1 d .
H3A H 0.2776 0.9104 -0.0281 0.039 Uiso 1 1 calc R
H3B H 0.3691 1.0464 -0.0845 0.039 Uiso 1 1 calc R
C4 C 0.1728(5) 0.8644(4) -0.14577(17) 0.0393(8) Uani 1 1 d .
H4A H 0.0289 0.9231 -0.1443 0.047 Uiso 1 1 calc R
H4B H 0.2275 0.8927 -0.1960 0.047 Uiso 1 1 calc R
C5 C 0.1355(5) 0.6769(4) -0.14214(19) 0.0420(8) Uani 1 1 d .
H5A H 0.0331 0.6410 -0.1889 0.050 Uiso 1 1 calc R
H5B H 0.0643 0.6498 -0.0950 0.050 Uiso 1 1 calc R
C6 C 0.3560(5) 0.5814(4) -0.13909(17) 0.0402(8) Uani 1 1 d .
H6A H 0.3283 0.4599 -0.1334 0.048 Uiso 1 1 calc R
H6B H 0.4190 0.5985 -0.1888 0.048 Uiso 1 1 calc R
C7 C 0.5237(5) 0.6413(3) -0.07042(15) 0.0332(7) Uani 1 1 d .
H7A H 0.4681 0.6120 -0.0205 0.040 Uiso 1 1 calc R
H7B H 0.6677 0.5828 -0.0718 0.040 Uiso 1 1 calc R
C8 C 0.9631(5) 0.9070(3) 0.09769(14) 0.0277(7) Uani 1 1 d .
C9 C 1.1169(5) 0.8420(3) 0.16587(14) 0.0279(7) Uani 1 1 d .
C10 C 1.3202(5) 0.7719(4) 0.15525(17) 0.0397(8) Uani 1 1 d .
H10 H 1.3629 0.7670 0.1041 0.048 Uiso 1 1 calc R
C11 C 1.4618(6) 0.7089(4) 0.21806(18) 0.0466(9) Uani 1 1 d .
H11 H 1.6001 0.6594 0.2100 0.056 Uiso 1 1 calc R
C12 C 1.4012(6) 0.7184(4) 0.29240(17) 0.0416(9) Uani 1 1 d .
H12 H 1.4998 0.6779 0.3359 0.050 Uiso 1 1 calc R
C13 C 1.2005(6) 0.7858(4) 0.30387(16) 0.0419(8) Uani 1 1 d .
H13 H 1.1589 0.7910 0.3552 0.050 Uiso 1 1 calc R
C14 C 1.0575(5) 0.8464(4) 0.24077(15) 0.0365(7) Uani 1 1 d .
H14 H 0.9168 0.8916 0.2490 0.044 Uiso 1 1 calc R
C15 C 0.9168(5) 1.0653(3) 0.07226(14) 0.0297(7) Uani 1 1 d .
C16 C 0.9857(5) 1.2410(3) 0.09493(16) 0.0324(7) Uani 1 1 d .
C17 C 1.1707(6) 1.2405(4) 0.16570(18) 0.0466(9) Uani 1 1 d .
H17A H 1.2114 1.3562 0.1805 0.070 Uiso 1 1 calc R
H17B H 1.3020 1.1814 0.1517 0.070 Uiso 1 1 calc R
H17C H 1.1163 1.1835 0.2100 0.070 Uiso 1 1 calc R
C18 C 0.7828(6) 1.3388(4) 0.11657(18) 0.0470(9) Uani 1 1 d .
H18A H 0.8282 1.4535 0.1317 0.071 Uiso 1 1 calc R
H18B H 0.7249 1.2831 0.1605 0.071 Uiso 1 1 calc R
H18C H 0.6662 1.3421 0.0712 0.071 Uiso 1 1 calc R
C19 C 1.0733(6) 1.3281(4) 0.02541(17) 0.0469(9) Uani 1 1 d .
H19A H 1.1162 1.4436 0.0399 0.070 Uiso 1 1 calc R
H19B H 0.9560 1.3292 -0.0197 0.070 Uiso 1 1 calc R
H19C H 1.2036 1.2672 0.0116 0.070 Uiso 1 1 calc R
N1 N 0.8400(4) 0.7919(3) 0.04703(13) 0.0309(5) Uani 1 1 d .
O1 O 0.7593(3) 1.0517(2) 0.00560(10) 0.0319(5) Uani 1 1 d .

loop_
_atom_site_aniso_label
_atom_site_aniso_U_11
_atom_site_aniso_U_22
_atom_site_aniso_U_33
_atom_site_aniso_U_23
_atom_site_aniso_U_13
_atom_site_aniso_U_12
C1 0.0283(17) 0.0259(15) 0.0333(14) -0.0008(12) 0.0045(12) -0.0044(14)
C2 0.0275(17) 0.0315(16) 0.0273(13) 0.0013(12) 0.0041(11) -0.0021(14)
C3 0.0311(18) 0.0291(16) 0.0376(15) 0.0028(12) 0.0027(13) 0.0033(14)
C4 0.032(2) 0.0383(19) 0.0453(16) 0.0077(13) -0.0014(14) -0.0018(15)
C5 0.032(2) 0.042(2) 0.0490(17) 0.0025(14) -0.0039(14) -0.0077(17)
C6 0.036(2) 0.0369(19) 0.0455(17) -0.0065(13) -0.0022(15) -0.0069(15)
C7 0.0282(19) 0.0300(16) 0.0405(15) -0.0033(13) 0.0009(13) -0.0028(15)
C8 0.0276(17) 0.0289(16) 0.0266(13) -0.0001(11) 0.0032(11) -0.0016(13)
C9 0.0280(18) 0.0241(16) 0.0310(14) 0.0015(11) 0.0020(12) 0.0010(14)
C10 0.038(2) 0.047(2) 0.0354(15) 0.0008(13) 0.0075(13) 0.0074(17)
C11 0.037(2) 0.051(2) 0.0500(18) -0.0006(15) -0.0006(15) 0.0191(17)
C12 0.045(2) 0.0392(19) 0.0362(16) -0.0002(13) -0.0100(15) 0.0107(17)
C13 0.053(2) 0.0437(19) 0.0294(15) 0.0016(12) 0.0072(14) 0.0101(18)
C14 0.0359(19) 0.0403(19) 0.0337(15) 0.0000(13) 0.0062(13) 0.0087(15)
C15 0.0293(18) 0.0315(16) 0.0270(14) 0.0007(11) -0.0014(12) -0.0001(14)
C16 0.0370(19) 0.0259(16) 0.0327(14) -0.0004(12) -0.0018(13) -0.0030(14)
C17 0.050(2) 0.0371(19) 0.0482(18) -0.0012(14) -0.0112(16) -0.0089(16)
C18 0.050(2) 0.0358(19) 0.0560(19) -0.0064(13) 0.0098(17) 0.0018(17)
C19 0.060(2) 0.0368(18) 0.0448(17) -0.0002(13) 0.0117(16) -0.0122(18)
N1 0.0292(14) 0.0306(12) 0.0316(11) 0.0020(10) -0.0014(9) 0.0010(12)
O1 0.0344(12) 0.0268(11) 0.0319(9) 0.0025(7) -0.0055(8) -0.0033(9)

loop_
_atom_type_symbol
_atom_type_description
_atom_type_scat_dispersion_real
_atom_type_scat_dispersion_imag
_atom_type_scat_source
C C 0.0033 0.0016 'International Tables Vol C Tables 4.2.6.8 and 6.1.1.4'
H H 0.0000 0.0000 'International Tables Vol C Tables 4.2.6.8 and 6.1.1.4'
N N 0.0061 0.0033 'International Tables Vol C Tables 4.2.6.8 and 6.1.1.4'
O O 0.0106 0.0060 'International Tables Vol C Tables 4.2.6.8 and 6.1.1.4'

loop_
_geom_angle_atom_site_label_1
_geom_angle_atom_site_label_2
_geom_angle_atom_site_label_3
_geom_angle
N1 C1 O1 113.7(2)
N1 C1 C2 128.9(2)
O1 C1 C2 117.4(2)
C1 C2 C3 112.5(2)
C1 C2 C7 110.1(2)
C3 C2 C7 111.1(2)
C1 C2 H2 107.7
C3 C2 H2 107.7
C7 C2 H2 107.7
C4 C3 C2 111.8(2)
C4 C3 H3A 109.2
C2 C3 H3A 109.2
C4 C3 H3B 109.2
C2 C3 H3B 109.2
H3A C3 H3B 107.9
C5 C4 C3 111.8(2)
C5 C4 H4A 109.3
C3 C4 H4A 109.3
C5 C4 H4B 109.3
C3 C4 H4B 109.3
H4A C4 H4B 107.9
C4 C5 C6 111.1(3)
C4 C5 H5A 109.4
C6 C5 H5A 109.4
C4 C5 H5B 109.4
C6 C5 H5B 109.4
H5A C5 H5B 108.0
C7 C6 C5 110.9(2)
C7 C6 H6A 109.5
C5 C6 H6A 109.5
C7 C6 H6B 109.5
C5 C6 H6B 109.5
H6A C6 H6B 108.0
C2 C7 C6 111.8(2)
C2 C7 H7A 109.3
C6 C7 H7A 109.3
C2 C7 H7B 109.3
C6 C7 H7B 109.3
H7A C7 H7B 107.9
C15 C8 N1 109.8(2)
C15 C8 C9 131.3(2)
N1 C8 C9 119.0(2)
C14 C9 C10 118.5(2)
C14 C9 C8 120.9(3)
C10 C9 C8 120.6(2)
C11 C10 C9 120.9(3)
C11 C10 H10 119.6
C9 C10 H10 119.6
C12 C11 C10 119.5(3)
C12 C11 H11 120.2
C10 C11 H11 120.2
C13 C12 C11 120.4(3)
C13 C12 H12 119.8
C11 C12 H12 119.8
C12 C13 C14 120.0(3)
C12 C13 H13 120.0
C14 C13 H13 120.0
C9 C14 C13 120.7(3)
C9 C14 H14 119.6
C13 C14 H14 119.6
C8 C15 O1 106.5(2)
C8 C15 C16 138.6(2)
O1 C15 C16 115.0(2)
C15 C16 C19 109.4(2)
C15 C16 C18 109.5(2)
C19 C16 C18 109.0(2)
C15 C16 C17 110.5(2)
C19 C16 C17 109.2(3)
C18 C16 C17 109.2(2)
C16 C17 H17A 109.5
C16 C17 H17B 109.5
H17A C17 H17B 109.5
C16 C17 H17C 109.5
H17A C17 H17C 109.5
H17B C17 H17C 109.5
C16 C18 H18A 109.5
C16 C18 H18B 109.5
H18A C18 H18B 109.5
C16 C18 H18C 109.5
H18A C18 H18C 109.5
H18B C18 H18C 109.5
C16 C19 H19A 109.5
C16 C19 H19B 109.5
H19A C19 H19B 109.5
C16 C19 H19C 109.5
H19A C19 H19C 109.5
H19B C19 H19C 109.5
C1 N1 C8 104.8(2)
C1 O1 C15 105.3(2)

loop_
_geom_bond_atom_site_label_1
_geom_bond_atom_site_label_2
_geom_bond_distance
C1 N1 1.289(3)
C1 O1 1.368(3)
C1 C2 1.489(3)
C2 C3 1.525(4)
C2 C7 1.525(4)
C2 H2 1.0000
C3 C4 1.524(4)
C3 H3A 0.9900
C3 H3B 0.9900
C4 C5 1.515(4)
C4 H4A 0.9900
C4 H4B 0.9900
C5 C6 1.529(4)
C5 H5A 0.9900
C5 H5B 0.9900
C6 C7 1.528(3)
C6 H6A 0.9900
C6 H6B 0.9900
C7 H7A 0.9900
C7 H7B 0.9900
C8 C15 1.353(4)
C8 N1 1.409(3)
C8 C9 1.490(3)
C9 C14 1.382(4)
C9 C10 1.383(4)
C10 C11 1.382(4)
C10 H10 0.9500
C11 C12 1.377(5)
C11 H11 0.9500
C12 C13 1.364(4)
C12 H12 0.9500
C13 C14 1.383(4)
C13 H13 0.9500
C14 H14 0.9500
C15 O1 1.395(3)
C15 C16 1.499(4)
C16 C19 1.535(4)
C16 C18 1.539(5)
C16 C17 1.540(4)
C17 H17A 0.9800
C17 H17B 0.9800
C17 H17C 0.9800
C18 H18A 0.9800
C18 H18B 0.9800
C18 H18C 0.9800
C19 H19A 0.9800
C19 H19B 0.9800
C19 H19C 0.9800
